data_8105953
loop_
_publ_author_name
'Tan, Sang Loon'
'Tiekink, Edward R.T.'

_publ_section_title
;
 Crystal structure of the co-crystal
 N,N&#x2032;-bis(4-pyridylmethyl)oxalamide and
 2,3,5,6-tetrafluoro-1,4-di-iodobenzene (1/1), C14H14N4O2&#x22C5;C6F4I2
;
_journal_issue 5
_journal_name_full 'Zeitschrift f\"ur Kristallographie - New Crystal Structures'
_journal_page_first 1117
_journal_page_last 1119
_journal_paper_doi 10.1515/ncrs-2019-0479
_journal_volume 234
_journal_year 2019
_chemical_formula_moiety 'C14 H14 N4 O2, C6 F4 I2'
_chemical_formula_sum 'C20 H14 F4 I2 N4 O2'
_chemical_formula_weight 672.15
_space_group_crystal_system triclinic
_space_group_IT_number 2
_space_group_name_Hall '-P 1'
_space_group_name_H-M_alt 'P -1'
_atom_sites_solution_hydrogens mixed
_atom_sites_solution_primary direct
_atom_sites_solution_secondary difmap
_cell_angle_alpha 104.475(2)
_cell_angle_beta 90.427(2)
_cell_angle_gamma 92.908(2)
_cell_formula_units_Z 2
_cell_length_a 5.07260(10)
_cell_length_b 10.9432(2)
_cell_length_c 19.8090(3)
_cell_measurement_reflns_used 16490
_cell_measurement_temperature 100(2)
_cell_measurement_theta_max 76.3700
_cell_measurement_theta_min 4.1600
_cell_volume 1063.10(3)
_computing_cell_refinement 'CrysAlisPro [1]'
_computing_data_collection 'CrysAlisPro [1]'
_computing_data_reduction 'CrysAlisPro [1]'
_computing_molecular_graphics 'ORTEP-3 for Windows [4]'
_computing_publication_material 'SHELXL-2014/7 [3]'
_computing_structure_refinement 'SHELXL-2014/7 [3]'
_computing_structure_solution 'SHELXT 2014/5 [2]'
_diffrn_ambient_temperature 100(2)
_diffrn_detector_area_resol_mean 5.2558
_diffrn_measured_fraction_theta_full 1.000
_diffrn_measured_fraction_theta_max 0.992
_diffrn_measurement_device_type 'XtaLAB Synergy, Dualflex, AtlasS2'
_diffrn_measurement_method '\w scans'
_diffrn_radiation_type CuK\a
_diffrn_radiation_wavelength 1.54184
_diffrn_reflns_av_R_equivalents 0.0539
_diffrn_reflns_av_unetI/netI 0.0282
_diffrn_reflns_Laue_measured_fraction_full 1.000
_diffrn_reflns_Laue_measured_fraction_max 0.992
_diffrn_reflns_limit_h_max 6
_diffrn_reflns_limit_h_min -6
_diffrn_reflns_limit_k_max 13
_diffrn_reflns_limit_k_min -13
_diffrn_reflns_limit_l_max 24
_diffrn_reflns_limit_l_min -22
_diffrn_reflns_number 26223
_diffrn_reflns_point_group_measured_fraction_full 1.000
_diffrn_reflns_point_group_measured_fraction_max 0.992
_diffrn_reflns_theta_full 67.684
_diffrn_reflns_theta_max 76.573
_diffrn_reflns_theta_min 4.179
_diffrn_source 'micro-focus sealed X-ray tube'
_exptl_absorpt_coefficient_mu 23.798
_exptl_absorpt_correction_T_max 1.000
_exptl_absorpt_correction_T_min 0.594
_exptl_absorpt_correction_type gaussian
_exptl_absorpt_process_details 'CrysAlisPro [1]'
_exptl_crystal_colour colourless
_exptl_crystal_density_diffrn 2.100
_exptl_crystal_description prism
_exptl_crystal_F_000 640
_exptl_crystal_size_max 0.182
_exptl_crystal_size_mid 0.094
_exptl_crystal_size_min 0.067
_refine_diff_density_max 2.645
_refine_diff_density_min -1.593
_refine_diff_density_rms 0.165
_refine_ls_extinction_coef .
_refine_ls_extinction_method none
_refine_ls_goodness_of_fit_ref 1.053
_refine_ls_hydrogen_treatment mixed
_refine_ls_matrix_type full
_refine_ls_number_parameters 295
_refine_ls_number_reflns 4449
_refine_ls_number_restraints 2
_refine_ls_restrained_S_all 1.052
_refine_ls_R_factor_all 0.0340
_refine_ls_R_factor_gt 0.0329
_refine_ls_shift/su_max 0.003
_refine_ls_shift/su_mean 0.000
_refine_ls_structure_factor_coef Fsqd
_refine_ls_weighting_details 'w=1/[\s^2^(Fo^2^)+(0.0668P)^2^+0.1551P] where P=(Fo^2^+2Fc^2^)/3'
_refine_ls_weighting_scheme calc
_refine_ls_wR_factor_gt 0.0891
_refine_ls_wR_factor_ref 0.0907
_reflns_Friedel_coverage 0.000
_reflns_Friedel_fraction_full .
_reflns_Friedel_fraction_max .
_reflns_number_gt 4243
_reflns_number_total 4449
_reflns_threshold_expression 'I > 2\s(I)'
_cod_data_source_file suppl_ncrs-2019-0479_suppl.cif
_cod_data_source_block shelx
_cod_database_code 8105953
_shelx_space_group_comment
;
The symmetry employed for this shelxl refinement is uniquely defined
by the following loop, which should always be used as a source of
symmetry information in preference to the above space-group names.
They are only intended as comments.
;
_shelx_estimated_absorpt_t_min 0.098
_shelx_estimated_absorpt_t_max 0.299

loop_
_space_group_symop_operation_xyz
'x, y, z'
'-x, -y, -z'

loop_
_atom_site_label
_atom_site_type_symbol
_atom_site_fract_x
_atom_site_fract_y
_atom_site_fract_z
_atom_site_U_iso_or_equiv
_atom_site_adp_type
_atom_site_occupancy
_atom_site_site_symmetry_order
_atom_site_calc_flag
_atom_site_refinement_flags_posn
_atom_site_refinement_flags_adp
_atom_site_refinement_flags_occupancy
_atom_site_disorder_assembly
_atom_site_disorder_group
I1 I -0.93660(3) 0.72803(2) 0.57419(2) 0.01511(9) Uani 1 1 d . . . . .
I2 I -1.85947(4) 0.96049(2) 0.83098(2) 0.01554(9) Uani 1 1 d . . . . .
F1 F -1.2374(4) 0.98419(19) 0.61693(10) 0.0229(4) Uani 1 1 d . . . . .
F2 F -1.5833(5) 1.07247(19) 0.71513(11) 0.0257(5) Uani 1 1 d . . . . .
F3 F -1.5620(4) 0.69523(19) 0.78998(10) 0.0231(4) Uani 1 1 d . . . . .
F4 F -1.1973(4) 0.61157(18) 0.69594(10) 0.0215(4) Uani 1 1 d . . . . .
C1 C -1.2092(6) 0.7939(3) 0.65246(17) 0.0148(6) Uani 1 1 d . . . . .
C2 C -1.3121(7) 0.9113(3) 0.66020(18) 0.0170(7) Uani 1 1 d . . . . .
C3 C -1.4939(7) 0.9564(3) 0.71006(17) 0.0164(6) Uani 1 1 d . . . . .
C4 C -1.5862(6) 0.8858(3) 0.75486(16) 0.0153(6) Uani 1 1 d . . . . .
C5 C -1.4846(6) 0.7679(3) 0.74753(17) 0.0158(6) Uani 1 1 d . . . . .
C6 C -1.2971(6) 0.7243(3) 0.69823(17) 0.0150(6) Uani 1 1 d . . . . .
O1 O 0.3945(4) 0.5968(2) 0.22104(11) 0.0177(5) Uani 1 1 d . . . . .
O2 O -0.1600(4) 0.4795(2) 0.11436(11) 0.0180(5) Uani 1 1 d . . . . .
N1 N -0.5684(5) 0.6843(3) 0.46768(14) 0.0192(6) Uani 1 1 d . . . . .
N2 N -0.0394(5) 0.6170(3) 0.24624(14) 0.0153(5) Uani 1 1 d D . . . .
H2N H -0.199(3) 0.593(3) 0.2295(19) 0.018 Uiso 1 1 d D U . . .
N3 N 0.2693(5) 0.4341(2) 0.09621(13) 0.0141(5) Uani 1 1 d D . . . .
H3N H 0.432(3) 0.449(4) 0.1126(19) 0.017 Uiso 1 1 d D U . . .
N4 N 0.7928(5) 0.1093(3) -0.07489(14) 0.0177(5) Uani 1 1 d . . . . .
C7 C -0.4752(6) 0.7953(3) 0.45856(17) 0.0187(6) Uani 1 1 d . . . . .
H7 H -0.540422 0.870062 0.487435 0.022 Uiso 1 1 calc R U . . .
C8 C -0.2896(6) 0.8080(3) 0.40965(16) 0.0182(6) Uani 1 1 d . . . . .
H8 H -0.227550 0.889331 0.405787 0.022 Uiso 1 1 calc R U . . .
C9 C -0.1958(6) 0.6994(3) 0.36625(16) 0.0154(6) Uani 1 1 d . . . . .
C10 C -0.2921(6) 0.5835(3) 0.37495(17) 0.0183(6) Uani 1 1 d . . . . .
H10 H -0.233456 0.507198 0.346043 0.022 Uiso 1 1 calc R U . . .
C11 C -0.4746(7) 0.5803(3) 0.42624(17) 0.0188(7) Uani 1 1 d . . . . .
H11 H -0.536217 0.500314 0.432276 0.023 Uiso 1 1 calc R U . . .
C12 C 0.0081(6) 0.7098(3) 0.31267(16) 0.0176(6) Uani 1 1 d . . . . .
H12A H 0.009152 0.795642 0.304760 0.021 Uiso 1 1 calc R U . . .
H12B H 0.184608 0.698732 0.331218 0.021 Uiso 1 1 calc R U . . .
C13 C 0.1604(6) 0.5721(3) 0.20635(15) 0.0123(6) Uani 1 1 d . . . . .
C14 C 0.0725(6) 0.4876(3) 0.13412(15) 0.0140(6) Uani 1 1 d . . . . .
C15 C 0.2249(6) 0.3760(3) 0.02171(15) 0.0173(6) Uani 1 1 d . . . . .
H15A H 0.224919 0.443511 -0.003513 0.021 Uiso 1 1 calc R U . . .
H15B H 0.048369 0.331320 0.014776 0.021 Uiso 1 1 calc R U . . .
C16 C 0.4290(6) 0.2838(3) -0.00954(16) 0.0153(6) Uani 1 1 d . . . . .
C17 C 0.5356(6) 0.2013(3) 0.02478(16) 0.0187(6) Uani 1 1 d . . . . .
H17 H 0.487556 0.203071 0.071259 0.022 Uiso 1 1 calc R U . . .
C18 C 0.7136(7) 0.1161(3) -0.00964(17) 0.0178(6) Uani 1 1 d . . . . .
H18 H 0.783210 0.059389 0.014351 0.021 Uiso 1 1 calc R U . . .
C19 C 0.6897(7) 0.1900(3) -0.10696(16) 0.0186(6) Uani 1 1 d . . . . .
H19 H 0.743754 0.187247 -0.153117 0.022 Uiso 1 1 calc R U . . .
C20 C 0.5096(6) 0.2775(3) -0.07743(16) 0.0165(6) Uani 1 1 d . . . . .
H20 H 0.441875 0.332321 -0.102916 0.020 Uiso 1 1 calc R U . . .

loop_
_atom_site_aniso_label
_atom_site_aniso_U_11
_atom_site_aniso_U_22
_atom_site_aniso_U_33
_atom_site_aniso_U_23
_atom_site_aniso_U_13
_atom_site_aniso_U_12
I1 0.01575(13) 0.01923(13) 0.00838(13) -0.00050(9) 0.00167(8) 0.00214(8)
I2 0.01602(13) 0.01923(13) 0.00886(13) -0.00153(9) 0.00142(8) 0.00251(8)
F1 0.0325(11) 0.0211(10) 0.0166(10) 0.0068(8) 0.0093(8) 0.0046(8)
F2 0.0396(12) 0.0198(10) 0.0197(11) 0.0060(8) 0.0085(9) 0.0138(9)
F3 0.0319(11) 0.0223(10) 0.0176(10) 0.0085(8) 0.0105(8) 0.0057(8)
F4 0.0292(11) 0.0175(9) 0.0192(10) 0.0054(8) 0.0067(8) 0.0096(8)
C1 0.0163(15) 0.0180(15) 0.0078(14) -0.0010(12) 0.0011(12) 0.0009(12)
C2 0.0203(16) 0.0163(15) 0.0134(16) 0.0026(12) -0.0017(13) -0.0029(12)
C3 0.0193(15) 0.0163(15) 0.0133(16) 0.0022(12) -0.0006(12) 0.0049(12)
C4 0.0164(15) 0.0194(15) 0.0076(14) -0.0014(12) 0.0000(12) 0.0022(12)
C5 0.0204(15) 0.0165(14) 0.0103(15) 0.0034(12) 0.0007(12) -0.0013(12)
C6 0.0191(15) 0.0144(14) 0.0100(15) -0.0004(12) 0.0005(12) 0.0027(12)
O1 0.0140(10) 0.0264(12) 0.0105(11) 0.0001(9) 0.0019(8) 0.0014(9)
O2 0.0161(11) 0.0244(12) 0.0105(11) -0.0015(9) -0.0001(9) 0.0023(9)
N1 0.0192(13) 0.0261(14) 0.0116(13) 0.0030(11) 0.0010(11) 0.0028(11)
N2 0.0133(12) 0.0199(13) 0.0097(13) -0.0016(10) 0.0015(10) 0.0005(10)
N3 0.0134(12) 0.0174(12) 0.0082(12) -0.0031(10) -0.0001(9) 0.0018(10)
N4 0.0181(13) 0.0168(13) 0.0145(13) -0.0029(10) 0.0026(10) 0.0009(10)
C7 0.0220(16) 0.0219(15) 0.0104(15) -0.0003(12) 0.0015(12) 0.0056(13)
C8 0.0222(16) 0.0200(15) 0.0119(15) 0.0030(12) 0.0003(12) 0.0007(12)
C9 0.0152(15) 0.0214(15) 0.0095(14) 0.0030(12) -0.0001(12) 0.0037(12)
C10 0.0215(16) 0.0185(15) 0.0124(15) -0.0013(12) 0.0028(12) 0.0029(12)
C11 0.0228(16) 0.0220(16) 0.0101(15) 0.0008(12) 0.0021(12) 0.0012(13)
C12 0.0167(14) 0.0228(15) 0.0098(14) -0.0023(12) 0.0037(12) -0.0008(12)
C13 0.0159(14) 0.0145(13) 0.0068(13) 0.0025(11) 0.0015(11) 0.0029(11)
C14 0.0164(14) 0.0138(13) 0.0100(14) -0.0004(11) -0.0003(11) -0.0003(11)
C15 0.0201(15) 0.0216(15) 0.0062(14) -0.0050(11) 0.0014(11) 0.0060(12)
C16 0.0151(14) 0.0144(14) 0.0128(15) -0.0031(11) 0.0005(11) -0.0008(11)
C17 0.0231(16) 0.0211(15) 0.0114(15) 0.0023(12) 0.0042(12) 0.0026(12)
C18 0.0228(16) 0.0161(15) 0.0130(15) 0.0001(12) 0.0023(12) 0.0044(12)
C19 0.0251(16) 0.0191(14) 0.0099(15) 0.0002(12) 0.0044(12) 0.0010(12)
C20 0.0199(15) 0.0147(14) 0.0133(15) 0.0008(11) -0.0009(12) 0.0004(11)

loop_
_atom_type_symbol
_atom_type_description
_atom_type_scat_dispersion_real
_atom_type_scat_dispersion_imag
_atom_type_scat_source
C C 0.0181 0.0091 'International Tables Vol C Tables 4.2.6.8 and 6.1.1.4'
H H 0.0000 0.0000 'International Tables Vol C Tables 4.2.6.8 and 6.1.1.4'
F F 0.0727 0.0534 'International Tables Vol C Tables 4.2.6.8 and 6.1.1.4'
I I -0.3257 6.8362 'International Tables Vol C Tables 4.2.6.8 and 6.1.1.4'
N N 0.0311 0.0180 'International Tables Vol C Tables 4.2.6.8 and 6.1.1.4'
O O 0.0492 0.0322 'International Tables Vol C Tables 4.2.6.8 and 6.1.1.4'

loop_
_geom_angle_atom_site_label_1
_geom_angle_atom_site_label_2
_geom_angle_atom_site_label_3
_geom_angle
_geom_angle_site_symmetry_1
_geom_angle_site_symmetry_3
C6 C1 C2 116.5(3) . .
C6 C1 I1 123.0(2) . .
C2 C1 I1 120.5(2) . .
F1 C2 C3 118.1(3) . .
F1 C2 C1 119.9(3) . .
C3 C2 C1 122.0(3) . .
F2 C3 C2 118.8(3) . .
F2 C3 C4 119.7(3) . .
C2 C3 C4 121.5(3) . .
C3 C4 C5 117.0(3) . .
C3 C4 I2 119.9(2) . .
C5 C4 I2 123.2(2) . .
F3 C5 C6 118.6(3) . .
F3 C5 C4 120.2(3) . .
C6 C5 C4 121.2(3) . .
F4 C6 C5 118.3(3) . .
F4 C6 C1 119.9(3) . .
C5 C6 C1 121.7(3) . .
C11 N1 C7 117.0(3) . .
C13 N2 C12 120.7(3) . .
C13 N2 H2N 117(3) . .
C12 N2 H2N 122(3) . .
C14 N3 C15 119.5(2) . .
C14 N3 H3N 120(3) . .
C15 N3 H3N 119(3) . .
C19 N4 C18 116.4(3) . .
N1 C7 C8 124.0(3) . .
N1 C7 H7 118.0 . .
C8 C7 H7 118.0 . .
C7 C8 C9 118.6(3) . .
C7 C8 H8 120.7 . .
C9 C8 H8 120.7 . .
C8 C9 C10 117.9(3) . .
C8 C9 C12 120.0(3) . .
C10 C9 C12 122.1(3) . .
C9 C10 C11 119.3(3) . .
C9 C10 H10 120.3 . .
C11 C10 H10 120.3 . .
N1 C11 C10 123.2(3) . .
N1 C11 H11 118.4 . .
C10 C11 H11 118.4 . .
N2 C12 C9 113.1(2) . .
N2 C12 H12A 109.0 . .
C9 C12 H12A 109.0 . .
N2 C12 H12B 109.0 . .
C9 C12 H12B 109.0 . .
H12A C12 H12B 107.8 . .
O1 C13 N2 125.9(3) . .
O1 C13 C14 120.5(3) . .
N2 C13 C14 113.5(3) . .
O2 C14 N3 125.2(3) . .
O2 C14 C13 120.8(3) . .
N3 C14 C13 113.9(2) . .
N3 C15 C16 113.6(3) . .
N3 C15 H15A 108.8 . .
C16 C15 H15A 108.8 . .
N3 C15 H15B 108.9 . .
C16 C15 H15B 108.8 . .
H15A C15 H15B 107.7 . .
C17 C16 C20 117.7(3) . .
C17 C16 C15 123.5(3) . .
C20 C16 C15 118.8(3) . .
C16 C17 C18 119.1(3) . .
C16 C17 H17 120.4 . .
C18 C17 H17 120.4 . .
N4 C18 C17 123.7(3) . .
N4 C18 H18 118.2 . .
C17 C18 H18 118.2 . .
N4 C19 C20 124.3(3) . .
N4 C19 H19 117.9 . .
C20 C19 H19 117.9 . .
C19 C20 C16 118.8(3) . .
C19 C20 H20 120.6 . .
C16 C20 H20 120.6 . .

loop_
_geom_bond_atom_site_label_1
_geom_bond_atom_site_label_2
_geom_bond_distance
_geom_bond_site_symmetry_2
I1 C1 2.100(3) .
I2 C4 2.096(3) .
F1 C2 1.353(4) .
F2 C3 1.351(4) .
F3 C5 1.342(4) .
F4 C6 1.347(4) .
C1 C6 1.385(4) .
C1 C2 1.385(5) .
C2 C3 1.373(5) .
C3 C4 1.384(5) .
C4 C5 1.388(5) .
C5 C6 1.383(5) .
O1 C13 1.221(4) .
O2 C14 1.232(4) .
N1 C11 1.338(4) .
N1 C7 1.335(4) .
N2 C13 1.327(4) .
N2 C12 1.457(4) .
N2 H2N 0.877(10) .
N3 C14 1.324(4) .
N3 C15 1.464(4) .
N3 H3N 0.875(10) .
N4 C19 1.335(4) .
N4 C18 1.342(4) .
C7 C8 1.383(5) .
C7 H7 0.9500 .
C8 C9 1.390(5) .
C8 H8 0.9500 .
C9 C10 1.387(4) .
C9 C12 1.508(4) .
C10 C11 1.386(5) .
C10 H10 0.9500 .
C11 H11 0.9500 .
C12 H12A 0.9900 .
C12 H12B 0.9900 .
C13 C14 1.546(4) .
C15 C16 1.509(4) .
C15 H15A 0.9900 .
C15 H15B 0.9900 .
C16 C17 1.386(4) .
C16 C20 1.395(4) .
C17 C18 1.388(5) .
C17 H17 0.9500 .
C18 H18 0.9500 .
C19 C20 1.382(5) .
C19 H19 0.9500 .
C20 H20 0.9500 .

loop_
_geom_torsion_atom_site_label_1
_geom_torsion_atom_site_label_2
_geom_torsion_atom_site_label_3
_geom_torsion_atom_site_label_4
_geom_torsion
_geom_torsion_site_symmetry_1
_geom_torsion_site_symmetry_2
_geom_torsion_site_symmetry_3
_geom_torsion_site_symmetry_4
C6 C1 C2 F1 -179.4(3) . . . .
I1 C1 C2 F1 0.2(4) . . . .
C6 C1 C2 C3 -0.6(5) . . . .
I1 C1 C2 C3 178.9(2) . . . .
F1 C2 C3 F2 -2.0(5) . . . .
C1 C2 C3 F2 179.2(3) . . . .
F1 C2 C3 C4 178.0(3) . . . .
C1 C2 C3 C4 -0.7(5) . . . .
F2 C3 C4 C5 -179.3(3) . . . .
C2 C3 C4 C5 0.6(5) . . . .
F2 C3 C4 I2 -0.8(4) . . . .
C2 C3 C4 I2 179.1(2) . . . .
C3 C4 C5 F3 178.9(3) . . . .
I2 C4 C5 F3 0.5(4) . . . .
C3 C4 C5 C6 0.9(5) . . . .
I2 C4 C5 C6 -177.6(2) . . . .
F3 C5 C6 F4 -1.2(4) . . . .
C4 C5 C6 F4 176.9(3) . . . .
F3 C5 C6 C1 179.6(3) . . . .
C4 C5 C6 C1 -2.3(5) . . . .
C2 C1 C6 F4 -177.1(3) . . . .
I1 C1 C6 F4 3.4(4) . . . .
C2 C1 C6 C5 2.1(5) . . . .
I1 C1 C6 C5 -177.4(2) . . . .
C11 N1 C7 C8 -0.3(5) . . . .
N1 C7 C8 C9 1.1(5) . . . .
C7 C8 C9 C10 -0.7(5) . . . .
C7 C8 C9 C12 -179.6(3) . . . .
C8 C9 C10 C11 -0.4(5) . . . .
C12 C9 C10 C11 178.5(3) . . . .
C7 N1 C11 C10 -0.9(5) . . . .
C9 C10 C11 N1 1.3(5) . . . .
C13 N2 C12 C9 -148.9(3) . . . .
C8 C9 C12 N2 -139.7(3) . . . .
C10 C9 C12 N2 41.4(4) . . . .
C12 N2 C13 O1 3.6(5) . . . .
C12 N2 C13 C14 -172.9(3) . . . .
C15 N3 C14 O2 9.9(5) . . . .
C15 N3 C14 C13 -166.0(3) . . . .
O1 C13 C14 O2 -167.6(3) . . . .
N2 C13 C14 O2 9.1(4) . . . .
O1 C13 C14 N3 8.5(4) . . . .
N2 C13 C14 N3 -174.8(3) . . . .
C14 N3 C15 C16 -161.1(3) . . . .
N3 C15 C16 C17 38.7(4) . . . .
N3 C15 C16 C20 -143.5(3) . . . .
C20 C16 C17 C18 -0.7(4) . . . .
C15 C16 C17 C18 177.1(3) . . . .
C19 N4 C18 C17 -0.3(5) . . . .
C16 C17 C18 N4 0.8(5) . . . .
C18 N4 C19 C20 -0.4(5) . . . .
N4 C19 C20 C16 0.4(5) . . . .
C17 C16 C20 C19 0.1(4) . . . .
C15 C16 C20 C19 -177.8(3) . . . .
